data_4109547
loop_
_publ_author_name
'Takahiro Nishimura'
'Yuichi Yasuhara'
'Tamio Hayashi'

_publ_section_title
;
 Iridium-Catalyzed [3 + 2] Annulation of 1,3-Dienes with
 ortho-Carbonylated Phenylboronic Acids. A Catalytic Process Involving
 Regioselective 1,2-Addition
;
_journal_name_full 'Journal of the American Chemical Society'
_journal_page_first 7506
_journal_page_last 7507
_journal_paper_doi 10.1021/ja072369v
_journal_volume 129
_journal_year 2007
_chemical_formula_moiety 'C33 H32 Ir O P'
_chemical_formula_sum 'C33 H32 Ir O P'
_chemical_formula_weight 667.76
_chemical_name_systematic
; 
 ? 
;
_space_group_IT_number 14
_symmetry_cell_setting monoclinic
_symmetry_Int_Tables_number 14
_symmetry_space_group_name_Hall '-P 2ybc'
_symmetry_space_group_name_H-M 'P 1 21/c 1'
_atom_sites_solution_hydrogens geom
_atom_sites_solution_primary direct
_atom_sites_solution_secondary difmap
_audit_creation_method SHELXL-97
_cell_angle_alpha 90.00
_cell_angle_beta 100.912(6)
_cell_angle_gamma 90.00
_cell_formula_units_Z 8
_cell_length_a 14.629(2)
_cell_length_b 10.5454(15)
_cell_length_c 34.763(5)
_cell_measurement_reflns_used 49252
_cell_measurement_temperature 123(2)
_cell_measurement_theta_max 28.1
_cell_measurement_theta_min 3.0
_cell_volume 5265.9(13)
_computing_cell_refinement PROCESS-AUTO
_computing_data_collection PROCESS-AUTO
_computing_data_reduction CrystalStructure
_computing_publication_material 'CrystalStructure 3.6.0'
_computing_structure_refinement 'SHELXL-97 (Sheldrick, 1997)'
_computing_structure_solution 'SHELXS-97 (Sheldrick, 1990)'
_diffrn_ambient_temperature 123(2)
_diffrn_detector_area_resol_mean 10.00
_diffrn_measured_fraction_theta_full 0.965
_diffrn_measured_fraction_theta_max 0.965
_diffrn_measurement_device_type 'Rigaku RAXIS-RAPID'
_diffrn_measurement_method \w
_diffrn_radiation_monochromator graphite
_diffrn_radiation_source 'fine-focus sealed tube'
_diffrn_radiation_type MoK\a
_diffrn_radiation_wavelength 0.71075
_diffrn_reflns_av_R_equivalents 0.0600
_diffrn_reflns_av_sigmaI/netI 0.0415
_diffrn_reflns_limit_h_max 18
_diffrn_reflns_limit_h_min -18
_diffrn_reflns_limit_k_max 13
_diffrn_reflns_limit_k_min -13
_diffrn_reflns_limit_l_max 45
_diffrn_reflns_limit_l_min -43
_diffrn_reflns_number 36498
_diffrn_reflns_theta_full 27.49
_diffrn_reflns_theta_max 27.49
_diffrn_reflns_theta_min 3.00
_exptl_absorpt_coefficient_mu 5.157
_exptl_absorpt_correction_T_max 0.4253
_exptl_absorpt_correction_T_min 0.2322
_exptl_absorpt_correction_type multi-scan
_exptl_absorpt_process_details
;
    Higashi, T. (1995). Program for Absorption Correction.
    Rigaku Corporation, Tokyo, Japan.
;
_exptl_crystal_colour red
_exptl_crystal_density_diffrn 1.685
_exptl_crystal_description prism
_exptl_crystal_F_000 2640
_exptl_crystal_size_max 0.40
_exptl_crystal_size_mid 0.30
_exptl_crystal_size_min 0.20
_refine_diff_density_max 1.851
_refine_diff_density_min -2.703
_refine_diff_density_rms 0.245
_refine_ls_extinction_method none
_refine_ls_goodness_of_fit_ref 1.173
_refine_ls_hydrogen_treatment constr
_refine_ls_matrix_type full
_refine_ls_number_parameters 650
_refine_ls_number_reflns 11649
_refine_ls_number_restraints 0
_refine_ls_restrained_S_all 1.173
_refine_ls_R_factor_all 0.0541
_refine_ls_R_factor_gt 0.0460
_refine_ls_shift/su_max 0.002
_refine_ls_shift/su_mean 0.000
_refine_ls_structure_factor_coef Fsqd
_refine_ls_weighting_details 'calc w=1/[\s^2^(Fo^2^)+(0.0602P)^2^+51.6636P] where P=(Fo^2^+2Fc^2^)/3'
_refine_ls_weighting_scheme calc
_refine_ls_wR_factor_gt 0.1316
_refine_ls_wR_factor_ref 0.1370
_reflns_number_gt 10292
_reflns_number_total 11649
_reflns_threshold_expression >2sigma(I)
_cod_data_source_file ja072369vsi20070412_022056.cif
_cod_data_source_block shelxl
_cod_original_cell_volume 5265.8(13)
_cod_original_sg_symbol_H-M 'P 21/c'
_cod_database_code 4109547

loop_
_symmetry_equiv_pos_as_xyz
'x, y, z'
'-x, y+1/2, -z+1/2'
'-x, -y, -z'
'x, -y-1/2, z-1/2'

loop_
_atom_site_label
_atom_site_type_symbol
_atom_site_fract_x
_atom_site_fract_y
_atom_site_fract_z
_atom_site_U_iso_or_equiv
_atom_site_adp_type
_atom_site_occupancy
_atom_site_symmetry_multiplicity
_atom_site_calc_flag
_atom_site_refinement_flags
Ir1 Ir 0.266769(16) 0.49121(2) 0.995446(7) 0.01484(8) Uani 1 1 d .
Ir2 Ir 0.290079(17) -0.26375(2) 0.771499(7) 0.01534(8) Uani 1 1 d .
P1 P 0.26140(11) 0.27805(16) 0.97667(5) 0.0156(3) Uani 1 1 d .
P2 P 0.17865(11) -0.10156(16) 0.76148(5) 0.0146(3) Uani 1 1 d .
O1 O 0.4128(3) 0.4606(5) 1.03272(16) 0.0247(11) Uani 1 1 d .
O2 O 0.1726(4) -0.3987(5) 0.74270(16) 0.0248(11) Uani 1 1 d .
C1 C 0.2391(5) 0.4335(7) 1.0478(2) 0.0198(14) Uani 1 1 d .
C2 C 0.3174(5) 0.4156(7) 1.0781(2) 0.0219(14) Uani 1 1 d .
C3 C 0.3111(5) 0.3753(8) 1.1161(2) 0.0252(15) Uani 1 1 d .
H3 H 0.3661 0.3645 1.1353 0.030 Uiso 1 1 calc R
C4 C 0.2251(6) 0.3514(8) 1.1256(2) 0.0286(17) Uani 1 1 d .
H4 H 0.2198 0.3234 1.1510 0.034 Uiso 1 1 calc R
C5 C 0.1467(5) 0.3697(8) 1.0966(2) 0.0271(16) Uani 1 1 d .
H5 H 0.0871 0.3542 1.1027 0.033 Uiso 1 1 calc R
C6 C 0.1526(5) 0.4098(8) 1.0592(2) 0.0231(15) Uani 1 1 d .
H6 H 0.0968 0.4219 1.0405 0.028 Uiso 1 1 calc R
C7 C 0.4064(5) 0.4302(8) 1.0666(2) 0.0242(15) Uani 1 1 d .
H7 H 0.4616 0.4161 1.0854 0.029 Uiso 1 1 calc R
C8 C 0.2259(5) 0.6800(7) 1.0061(2) 0.0227(15) Uani 1 1 d .
H8 H 0.2460 0.6610 1.0331 0.027 Uiso 1 1 calc R
C9 C 0.1487(5) 0.6095(7) 0.9841(2) 0.0209(14) Uani 1 1 d .
H9 H 0.1219 0.5430 0.9967 0.025 Uiso 1 1 calc R
C10 C 0.1094(5) 0.6380(7) 0.9417(2) 0.0226(15) Uani 1 1 d .
H10A H 0.0791 0.7223 0.9398 0.027 Uiso 1 1 calc R
H10B H 0.0612 0.5742 0.9315 0.027 Uiso 1 1 calc R
C11 C 0.1838(5) 0.6373(7) 0.9160(2) 0.0244(15) Uani 1 1 d .
H11A H 0.1556 0.6067 0.8894 0.029 Uiso 1 1 calc R
H11B H 0.2059 0.7251 0.9134 0.029 Uiso 1 1 calc R
C12 C 0.2659(5) 0.5541(7) 0.9325(2) 0.0227(15) Uani 1 1 d .
H12 H 0.2628 0.4671 0.9253 0.027 Uiso 1 1 calc R
C13 C 0.3449(5) 0.5955(8) 0.9572(2) 0.0288(17) Uani 1 1 d .
H13 H 0.3934 0.5358 0.9652 0.035 Uiso 1 1 calc R
C14 C 0.3599(6) 0.7303(8) 0.9726(3) 0.0315(18) Uani 1 1 d .
H14A H 0.3729 0.7857 0.9513 0.038 Uiso 1 1 calc R
H14B H 0.4152 0.7320 0.9940 0.038 Uiso 1 1 calc R
C15 C 0.2763(5) 0.7833(7) 0.9879(3) 0.0265(16) Uani 1 1 d .
H15A H 0.2978 0.8495 1.0078 0.032 Uiso 1 1 calc R
H15B H 0.2326 0.8233 0.9661 0.032 Uiso 1 1 calc R
C16 C 0.3149(5) 0.1664(6) 1.01553(19) 0.0170(13) Uani 1 1 d .
C17 C 0.2640(5) 0.1350(7) 1.0445(2) 0.0218(14) Uani 1 1 d .
H17 H 0.2019 0.1643 1.0424 0.026 Uiso 1 1 calc R
C18 C 0.3046(6) 0.0605(8) 1.0763(2) 0.0294(17) Uani 1 1 d .
H18 H 0.2697 0.0399 1.0959 0.035 Uiso 1 1 calc R
C19 C 0.3944(6) 0.0164(7) 1.0799(2) 0.0283(17) Uani 1 1 d .
H19 H 0.4218 -0.0335 1.1018 0.034 Uiso 1 1 calc R
C20 C 0.4453(5) 0.0465(7) 1.0504(2) 0.0261(16) Uani 1 1 d .
H20 H 0.5070 0.0155 1.0524 0.031 Uiso 1 1 calc R
C21 C 0.4064(5) 0.1204(7) 1.0186(2) 0.0223(14) Uani 1 1 d .
H21 H 0.4413 0.1400 0.9989 0.027 Uiso 1 1 calc R
C22 C 0.1449(5) 0.2081(7) 0.9631(2) 0.0188(13) Uani 1 1 d .
C23 C 0.1302(5) 0.0780(7) 0.9630(2) 0.0239(15) Uani 1 1 d .
H23 H 0.1822 0.0223 0.9678 0.029 Uiso 1 1 calc R
C24 C 0.0406(6) 0.0281(8) 0.9560(2) 0.0277(16) Uani 1 1 d .
H24 H 0.0319 -0.0611 0.9562 0.033 Uiso 1 1 calc R
C25 C -0.0362(5) 0.1083(8) 0.9487(2) 0.0262(16) Uani 1 1 d .
H25 H -0.0974 0.0743 0.9441 0.031 Uiso 1 1 calc R
C26 C -0.0226(5) 0.2375(8) 0.9483(2) 0.0250(16) Uani 1 1 d .
H26 H -0.0748 0.2926 0.9430 0.030 Uiso 1 1 calc R
C27 C 0.0669(5) 0.2882(7) 0.9556(2) 0.0199(14) Uani 1 1 d .
H27 H 0.0753 0.3776 0.9556 0.024 Uiso 1 1 calc R
C28 C 0.3196(5) 0.2402(7) 0.9359(2) 0.0199(14) Uani 1 1 d .
C29 C 0.2793(5) 0.1712(8) 0.9030(2) 0.0270(16) Uani 1 1 d .
H29 H 0.2183 0.1380 0.9012 0.032 Uiso 1 1 calc R
C30 C 0.3281(6) 0.1499(9) 0.8724(2) 0.0301(18) Uani 1 1 d .
H30 H 0.2999 0.1024 0.8500 0.036 Uiso 1 1 calc R
C31 C 0.4171(5) 0.1981(8) 0.8747(2) 0.0258(16) Uani 1 1 d .
H31 H 0.4498 0.1838 0.8540 0.031 Uiso 1 1 calc R
C32 C 0.4587(5) 0.2679(8) 0.9076(2) 0.0259(16) Uani 1 1 d .
H32 H 0.5200 0.3004 0.9095 0.031 Uiso 1 1 calc R
C33 C 0.4096(5) 0.2893(7) 0.9375(2) 0.0205(14) Uani 1 1 d .
H33 H 0.4375 0.3383 0.9596 0.025 Uiso 1 1 calc R
C34 C 0.2987(5) -0.2546(6) 0.7137(2) 0.0187(13) Uani 1 1 d .
C35 C 0.2362(6) -0.3344(8) 0.6887(2) 0.0260(16) Uani 1 1 d .
C36 C 0.2311(7) -0.3404(9) 0.6480(2) 0.036(2) Uani 1 1 d .
H36 H 0.1876 -0.3950 0.6323 0.043 Uiso 1 1 calc R
C37 C 0.2907(7) -0.2651(9) 0.6309(2) 0.039(2) Uani 1 1 d .
H37 H 0.2888 -0.2683 0.6035 0.046 Uiso 1 1 calc R
C38 C 0.3530(6) -0.1853(9) 0.6545(3) 0.0341(19) Uani 1 1 d .
H38 H 0.3930 -0.1327 0.6428 0.041 Uiso 1 1 calc R
C39 C 0.3579(5) -0.1811(8) 0.6948(2) 0.0255(15) Uani 1 1 d .
H39 H 0.4025 -0.1271 0.7101 0.031 Uiso 1 1 calc R
C40 C 0.1713(6) -0.4040(7) 0.7068(2) 0.0278(17) Uani 1 1 d .
H40 H 0.1260 -0.4556 0.6909 0.033 Uiso 1 1 calc R
C41 C 0.3024(6) -0.2394(8) 0.8373(2) 0.0255(16) Uani 1 1 d .
H41 H 0.2585 -0.1723 0.8320 0.031 Uiso 1 1 calc R
C42 C 0.2731(5) -0.3605(7) 0.8261(2) 0.0219(14) Uani 1 1 d .
H42 H 0.2096 -0.3720 0.8141 0.026 Uiso 1 1 calc R
C43 C 0.3358(6) -0.4769(8) 0.8315(2) 0.0269(16) Uani 1 1 d .
H43A H 0.3020 -0.5489 0.8171 0.032 Uiso 1 1 calc R
H43B H 0.3495 -0.4996 0.8597 0.032 Uiso 1 1 calc R
C44 C 0.4277(5) -0.4579(8) 0.8174(2) 0.0254(15) Uani 1 1 d .
H44A H 0.4494 -0.5406 0.8091 0.030 Uiso 1 1 calc R
H44B H 0.4752 -0.4259 0.8394 0.030 Uiso 1 1 calc R
C45 C 0.4181(5) -0.3644(7) 0.7831(2) 0.0212(14) Uani 1 1 d .
H45 H 0.4019 -0.3959 0.7571 0.025 Uiso 1 1 calc R
C46 C 0.4332(5) -0.2288(7) 0.7892(2) 0.0232(15) Uani 1 1 d .
H46 H 0.4236 -0.1751 0.7668 0.028 Uiso 1 1 calc R
C47 C 0.4633(6) -0.1681(8) 0.8294(3) 0.035(2) Uani 1 1 d .
H47A H 0.5283 -0.1933 0.8403 0.042 Uiso 1 1 calc R
H47B H 0.4618 -0.0747 0.8266 0.042 Uiso 1 1 calc R
C48 C 0.4011(6) -0.2071(9) 0.8579(2) 0.0337(19) Uani 1 1 d .
H48A H 0.3987 -0.1371 0.8766 0.040 Uiso 1 1 calc R
H48B H 0.4287 -0.2819 0.8730 0.040 Uiso 1 1 calc R
C49 C 0.1087(4) -0.0915(7) 0.7997(2) 0.0168(13) Uani 1 1 d .
C50 C 0.0653(5) -0.2050(7) 0.8082(2) 0.0212(14) Uani 1 1 d .
H50 H 0.0710 -0.2787 0.7931 0.025 Uiso 1 1 calc R
C51 C 0.0143(5) -0.2109(7) 0.8382(2) 0.0237(15) Uani 1 1 d .
H51 H -0.0153 -0.2875 0.8433 0.028 Uiso 1 1 calc R
C52 C 0.0074(5) -0.1031(8) 0.8606(2) 0.0266(16) Uani 1 1 d .
H52 H -0.0264 -0.1067 0.8814 0.032 Uiso 1 1 calc R
C53 C 0.0494(5) 0.0092(8) 0.8529(2) 0.0239(15) Uani 1 1 d .
H53 H 0.0440 0.0822 0.8683 0.029 Uiso 1 1 calc R
C54 C 0.1000(5) 0.0158(7) 0.8225(2) 0.0201(14) Uani 1 1 d .
H54 H 0.1285 0.0934 0.8173 0.024 Uiso 1 1 calc R
C55 C 0.0857(5) -0.1053(6) 0.7169(2) 0.0166(13) Uani 1 1 d .
C56 C 0.1123(5) -0.0906(7) 0.6799(2) 0.0203(14) Uani 1 1 d .
H56 H 0.1754 -0.0748 0.6784 0.024 Uiso 1 1 calc R
C57 C 0.0450(5) -0.0996(8) 0.6459(2) 0.0260(16) Uani 1 1 d .
H57 H 0.0632 -0.0935 0.6211 0.031 Uiso 1 1 calc R
C58 C -0.0484(6) -0.1172(8) 0.6476(2) 0.0276(17) Uani 1 1 d .
H58 H -0.0937 -0.1220 0.6241 0.033 Uiso 1 1 calc R
C59 C -0.0751(5) -0.1277(8) 0.6837(2) 0.0298(18) Uani 1 1 d .
H59 H -0.1388 -0.1395 0.6850 0.036 Uiso 1 1 calc R
C60 C -0.0082(5) -0.1209(7) 0.7182(2) 0.0213(14) Uani 1 1 d .
H60 H -0.0270 -0.1269 0.7428 0.026 Uiso 1 1 calc R
C61 C 0.2248(5) 0.0582(7) 0.7566(2) 0.0189(13) Uani 1 1 d .
C62 C 0.3218(5) 0.0770(7) 0.7644(2) 0.0211(14) Uani 1 1 d .
H62 H 0.3623 0.0084 0.7733 0.025 Uiso 1 1 calc R
C63 C 0.3582(5) 0.1959(8) 0.7591(3) 0.0280(17) Uani 1 1 d .
H63 H 0.4238 0.2075 0.7644 0.034 Uiso 1 1 calc R
C64 C 0.3017(6) 0.2968(8) 0.7462(2) 0.0287(17) Uani 1 1 d .
H64 H 0.3279 0.3770 0.7422 0.034 Uiso 1 1 calc R
C65 C 0.2038(6) 0.2804(7) 0.7389(3) 0.0296(17) Uani 1 1 d .
H65 H 0.1637 0.3503 0.7308 0.036 Uiso 1 1 calc R
C66 C 0.1670(5) 0.1612(7) 0.7436(2) 0.0215(14) Uani 1 1 d .
H66 H 0.1014 0.1495 0.7378 0.026 Uiso 1 1 calc R

loop_
_atom_site_aniso_label
_atom_site_aniso_U_11
_atom_site_aniso_U_22
_atom_site_aniso_U_33
_atom_site_aniso_U_23
_atom_site_aniso_U_13
_atom_site_aniso_U_12
Ir1 0.01199(13) 0.01446(14) 0.01764(14) 0.00062(10) 0.00172(9) 0.00108(8)
Ir2 0.01356(13) 0.01461(13) 0.01725(14) -0.00027(10) 0.00142(9) 0.00135(8)
P1 0.0135(7) 0.0142(8) 0.0191(8) 0.0014(7) 0.0034(6) 0.0013(6)
P2 0.0126(7) 0.0140(8) 0.0173(8) 0.0006(7) 0.0032(6) -0.0001(6)
O1 0.014(2) 0.029(3) 0.029(3) 0.005(2) -0.0012(19) 0.000(2)
O2 0.022(3) 0.021(3) 0.029(3) 0.003(2) -0.002(2) -0.006(2)
C1 0.016(3) 0.021(3) 0.023(3) 0.000(3) 0.004(3) 0.004(3)
C2 0.024(4) 0.020(3) 0.020(3) 0.002(3) 0.000(3) -0.004(3)
C3 0.026(4) 0.028(4) 0.021(3) -0.001(3) 0.001(3) 0.002(3)
C4 0.034(4) 0.033(4) 0.020(3) 0.002(3) 0.007(3) 0.003(3)
C5 0.025(4) 0.032(4) 0.028(4) 0.004(3) 0.012(3) 0.001(3)
C6 0.019(3) 0.028(4) 0.024(4) 0.003(3) 0.008(3) 0.000(3)
C7 0.020(3) 0.027(4) 0.023(4) 0.001(3) -0.004(3) -0.001(3)
C8 0.019(3) 0.018(3) 0.030(4) -0.001(3) 0.002(3) 0.006(3)
C9 0.016(3) 0.018(3) 0.028(4) 0.001(3) 0.001(3) 0.008(3)
C10 0.020(3) 0.021(3) 0.025(4) 0.004(3) -0.001(3) 0.003(3)
C11 0.023(4) 0.022(4) 0.027(4) 0.006(3) 0.001(3) 0.000(3)
C12 0.026(4) 0.023(4) 0.022(3) 0.006(3) 0.012(3) 0.007(3)
C13 0.022(4) 0.029(4) 0.038(4) 0.012(4) 0.011(3) 0.002(3)
C14 0.021(4) 0.027(4) 0.043(5) 0.007(4) -0.001(3) -0.003(3)
C15 0.023(4) 0.015(3) 0.038(4) -0.003(3) -0.002(3) -0.001(3)
C16 0.022(3) 0.014(3) 0.014(3) -0.003(3) 0.001(2) 0.000(2)
C17 0.027(4) 0.016(3) 0.023(3) 0.001(3) 0.007(3) 0.001(3)
C18 0.034(4) 0.029(4) 0.025(4) 0.004(3) 0.006(3) 0.000(3)
C19 0.031(4) 0.021(4) 0.029(4) 0.006(3) -0.004(3) -0.004(3)
C20 0.020(3) 0.021(4) 0.034(4) 0.004(3) -0.003(3) 0.001(3)
C21 0.022(3) 0.022(4) 0.022(3) -0.001(3) 0.001(3) 0.000(3)
C22 0.014(3) 0.020(3) 0.022(3) -0.001(3) 0.002(2) 0.003(3)
C23 0.026(4) 0.021(4) 0.023(3) -0.002(3) 0.002(3) 0.001(3)
C24 0.032(4) 0.022(4) 0.029(4) -0.006(3) 0.008(3) -0.006(3)
C25 0.022(4) 0.034(4) 0.024(4) -0.003(3) 0.008(3) -0.009(3)
C26 0.015(3) 0.037(4) 0.023(4) -0.002(3) 0.003(3) 0.001(3)
C27 0.014(3) 0.021(3) 0.023(3) -0.002(3) 0.000(2) -0.001(3)
C28 0.017(3) 0.019(3) 0.025(3) 0.001(3) 0.007(3) 0.006(3)
C29 0.017(3) 0.033(4) 0.030(4) -0.004(3) 0.004(3) 0.003(3)
C30 0.030(4) 0.039(5) 0.020(4) -0.009(3) 0.002(3) 0.006(3)
C31 0.030(4) 0.028(4) 0.021(3) -0.001(3) 0.012(3) 0.009(3)
C32 0.022(4) 0.028(4) 0.029(4) 0.005(3) 0.009(3) 0.006(3)
C33 0.016(3) 0.021(3) 0.024(3) 0.005(3) 0.003(3) 0.002(3)
C34 0.020(3) 0.013(3) 0.022(3) -0.001(3) 0.003(3) 0.002(2)
C35 0.030(4) 0.022(4) 0.026(4) -0.002(3) 0.002(3) 0.007(3)
C36 0.049(5) 0.033(5) 0.023(4) -0.009(4) 0.000(3) 0.011(4)
C37 0.055(6) 0.044(5) 0.020(4) 0.005(4) 0.016(4) 0.016(4)
C38 0.042(5) 0.034(5) 0.031(4) 0.005(4) 0.018(4) 0.014(4)
C39 0.022(3) 0.027(4) 0.029(4) 0.002(3) 0.012(3) 0.005(3)
C40 0.029(4) 0.018(3) 0.031(4) -0.001(3) -0.007(3) 0.001(3)
C41 0.029(4) 0.026(4) 0.020(3) 0.007(3) 0.000(3) 0.008(3)
C42 0.019(3) 0.026(4) 0.021(3) 0.001(3) 0.005(3) 0.004(3)
C43 0.033(4) 0.027(4) 0.020(3) 0.006(3) 0.004(3) 0.003(3)
C44 0.023(3) 0.024(4) 0.029(4) 0.003(3) 0.002(3) 0.004(3)
C45 0.011(3) 0.026(4) 0.026(4) 0.000(3) 0.002(2) 0.005(3)
C46 0.013(3) 0.022(4) 0.033(4) -0.002(3) 0.001(3) 0.003(3)
C47 0.025(4) 0.027(4) 0.044(5) -0.004(4) -0.014(3) 0.003(3)
C48 0.034(4) 0.038(5) 0.022(4) -0.008(4) -0.012(3) 0.012(4)
C49 0.014(3) 0.017(3) 0.019(3) 0.001(3) 0.000(2) 0.002(2)
C50 0.019(3) 0.024(4) 0.020(3) 0.003(3) 0.002(3) -0.002(3)
C51 0.019(3) 0.023(4) 0.028(4) 0.010(3) 0.002(3) -0.001(3)
C52 0.017(3) 0.038(4) 0.026(4) 0.001(3) 0.006(3) 0.002(3)
C53 0.021(3) 0.031(4) 0.019(3) -0.006(3) 0.001(3) 0.002(3)
C54 0.018(3) 0.020(3) 0.022(3) 0.002(3) 0.003(3) -0.002(3)
C55 0.016(3) 0.015(3) 0.018(3) -0.001(3) 0.002(2) 0.001(2)
C56 0.022(3) 0.020(3) 0.020(3) 0.005(3) 0.004(3) -0.001(3)
C57 0.027(4) 0.026(4) 0.024(4) 0.001(3) 0.003(3) 0.003(3)
C58 0.027(4) 0.025(4) 0.026(4) 0.004(3) -0.007(3) 0.001(3)
C59 0.014(3) 0.038(5) 0.034(4) 0.005(4) -0.005(3) -0.001(3)
C60 0.014(3) 0.026(4) 0.023(3) 0.004(3) 0.003(3) -0.002(3)
C61 0.015(3) 0.015(3) 0.027(4) -0.003(3) 0.005(3) -0.005(2)
C62 0.017(3) 0.022(4) 0.025(3) 0.002(3) 0.004(3) -0.001(3)
C63 0.016(3) 0.026(4) 0.045(5) -0.003(4) 0.012(3) -0.011(3)
C64 0.033(4) 0.020(4) 0.038(4) -0.002(3) 0.022(3) -0.008(3)
C65 0.030(4) 0.016(3) 0.045(5) 0.005(4) 0.012(3) 0.001(3)
C66 0.017(3) 0.019(3) 0.028(4) -0.002(3) 0.002(3) 0.003(3)

loop_
_atom_type_symbol
_atom_type_description
_atom_type_scat_dispersion_real
_atom_type_scat_dispersion_imag
_atom_type_scat_source
C C 0.0033 0.0016 'International Tables Vol C Tables 4.2.6.8 and 6.1.1.4'
H H 0.0000 0.0000 'International Tables Vol C Tables 4.2.6.8 and 6.1.1.4'
Ir Ir -1.4442 7.9887 'International Tables Vol C Tables 4.2.6.8 and 6.1.1.4'
O O 0.0106 0.0060 'International Tables Vol C Tables 4.2.6.8 and 6.1.1.4'
P P 0.1023 0.0942 'International Tables Vol C Tables 4.2.6.8 and 6.1.1.4'

loop_
_geom_angle_atom_site_label_1
_geom_angle_atom_site_label_2
_geom_angle_atom_site_label_3
_geom_angle
C1 Ir1 C9 92.9(3)
C1 Ir1 C8 90.8(3)
C9 Ir1 C8 39.9(3)
C1 Ir1 C13 154.7(3)
C9 Ir1 C13 95.3(3)
C8 Ir1 C13 80.4(3)
C1 Ir1 C12 168.4(3)
C9 Ir1 C12 78.1(3)
C8 Ir1 C12 86.8(3)
C13 Ir1 C12 35.6(3)
C1 Ir1 O1 77.0(2)
C9 Ir1 O1 146.0(3)
C8 Ir1 O1 107.1(2)
C13 Ir1 O1 83.0(3)
C12 Ir1 O1 114.6(2)
C1 Ir1 P1 87.7(2)
C9 Ir1 P1 122.3(2)
C8 Ir1 P1 162.0(2)
C13 Ir1 P1 107.8(2)
C12 Ir1 P1 91.0(2)
O1 Ir1 P1 90.06(15)
C34 Ir2 C46 92.1(3)
C34 Ir2 C45 89.6(3)
C46 Ir2 C45 40.3(3)
C34 Ir2 C42 154.9(3)
C46 Ir2 C42 95.6(3)
C45 Ir2 C42 81.1(3)
C34 Ir2 C41 167.9(3)
C46 Ir2 C41 78.5(3)
C45 Ir2 C41 88.1(3)
C42 Ir2 C41 35.8(3)
C34 Ir2 O2 77.4(2)
C46 Ir2 O2 148.7(3)
C45 Ir2 O2 109.4(3)
C42 Ir2 O2 83.8(2)
C41 Ir2 O2 114.6(3)
C34 Ir2 P2 89.4(2)
C46 Ir2 P2 122.9(2)
C45 Ir2 P2 163.1(2)
C42 Ir2 P2 106.06(19)
C41 Ir2 P2 89.3(2)
O2 Ir2 P2 86.88(14)
C28 P1 C22 105.0(3)
C28 P1 C16 103.4(3)
C22 P1 C16 100.2(3)
C28 P1 Ir1 115.5(2)
C22 P1 Ir1 116.0(2)
C16 P1 Ir1 114.9(2)
C49 P2 C61 106.3(3)
C49 P2 C55 100.7(3)
C61 P2 C55 99.6(3)
C49 P2 Ir2 113.8(2)
C61 P2 Ir2 115.2(2)
C55 P2 Ir2 119.1(2)
C7 O1 Ir1 109.9(5)
C40 O2 Ir2 109.3(5)
C2 C1 C6 114.2(7)
C2 C1 Ir1 115.8(5)
C6 C1 Ir1 130.0(5)
C3 C2 C1 123.5(7)
C3 C2 C7 121.0(7)
C1 C2 C7 115.3(7)
C4 C3 C2 120.1(7)
C4 C3 H3 119.9
C2 C3 H3 119.9
C3 C4 C5 117.8(7)
C3 C4 H4 121.1
C5 C4 H4 121.1
C6 C5 C4 122.2(7)
C6 C5 H5 118.9
C4 C5 H5 118.9
C5 C6 C1 122.2(7)
C5 C6 H6 118.9
C1 C6 H6 118.9
O1 C7 C2 121.8(6)
O1 C7 H7 119.1
C2 C7 H7 119.1
C9 C8 C15 122.7(7)
C9 C8 Ir1 69.1(4)
C15 C8 Ir1 115.0(5)
C9 C8 H8 118.6
C15 C8 H8 118.6
Ir1 C8 H8 86.0
C8 C9 C10 122.1(7)
C8 C9 Ir1 71.0(4)
C10 C9 Ir1 116.7(5)
C8 C9 H9 119.0
C10 C9 H9 119.0
Ir1 C9 H9 82.7
C9 C10 C11 112.8(6)
C9 C10 H10A 109.0
C11 C10 H10A 109.0
C9 C10 H10B 109.0
C11 C10 H10B 109.0
H10A C10 H10B 107.8
C12 C11 C10 112.5(6)
C12 C11 H11A 109.1
C10 C11 H11A 109.1
C12 C11 H11B 109.1
C10 C11 H11B 109.1
H11A C11 H11B 107.8
C13 C12 C11 124.6(7)
C13 C12 Ir1 69.0(4)
C11 C12 Ir1 113.1(5)
C13 C12 H12 117.7
C11 C12 H12 117.7
Ir1 C12 H12 87.8
C12 C13 C14 124.4(7)
C12 C13 Ir1 75.4(4)
C14 C13 Ir1 108.1(6)
C12 C13 H13 117.8
C14 C13 H13 117.8
Ir1 C13 H13 86.3
C13 C14 C15 113.1(7)
C13 C14 H14A 109.0
C15 C14 H14A 109.0
C13 C14 H14B 109.0
C15 C14 H14B 109.0
H14A C14 H14B 107.8
C8 C15 C14 111.5(6)
C8 C15 H15A 109.3
C14 C15 H15A 109.3
C8 C15 H15B 109.3
C14 C15 H15B 109.3
H15A C15 H15B 108.0
C17 C16 C21 119.4(6)
C17 C16 P1 117.8(5)
C21 C16 P1 122.6(5)
C18 C17 C16 120.0(7)
C18 C17 H17 120.0
C16 C17 H17 120.0
C19 C18 C17 121.1(8)
C19 C18 H18 119.4
C17 C18 H18 119.4
C18 C19 C20 118.9(7)
C18 C19 H19 120.5
C20 C19 H19 120.5
C21 C20 C19 120.9(7)
C21 C20 H20 119.5
C19 C20 H20 119.5
C20 C21 C16 119.6(7)
C20 C21 H21 120.2
C16 C21 H21 120.2
C23 C22 C27 118.3(7)
C23 C22 P1 122.2(5)
C27 C22 P1 119.2(6)
C22 C23 C24 121.0(7)
C22 C23 H23 119.5
C24 C23 H23 119.5
C23 C24 C25 120.3(8)
C23 C24 H24 119.9
C25 C24 H24 119.9
C26 C25 C24 119.3(7)
C26 C25 H25 120.3
C24 C25 H25 120.3
C25 C26 C27 120.7(7)
C25 C26 H26 119.6
C27 C26 H26 119.6
C26 C27 C22 120.4(7)
C26 C27 H27 119.8
C22 C27 H27 119.8
C29 C28 C33 118.3(7)
C29 C28 P1 124.4(6)
C33 C28 P1 117.3(6)
C28 C29 C30 120.6(7)
C28 C29 H29 119.7
C30 C29 H29 119.7
C31 C30 C29 120.2(7)
C31 C30 H30 119.9
C29 C30 H30 119.9
C30 C31 C32 120.0(7)
C30 C31 H31 120.0
C32 C31 H31 120.0
C33 C32 C31 119.4(7)
C33 C32 H32 120.3
C31 C32 H32 120.3
C32 C33 C28 121.6(7)
C32 C33 H33 119.2
C28 C33 H33 119.2
C35 C34 C39 114.9(7)
C35 C34 Ir2 115.1(5)
C39 C34 Ir2 129.9(5)
C36 C35 C34 123.5(8)
C36 C35 C40 120.3(8)
C34 C35 C40 116.1(7)
C37 C36 C35 119.0(8)
C37 C36 H36 120.5
C35 C36 H36 120.5
C38 C37 C36 119.3(8)
C38 C37 H37 120.4
C36 C37 H37 120.4
C37 C38 C39 121.1(8)
C37 C38 H38 119.4
C39 C38 H38 119.4
C38 C39 C34 122.1(8)
C38 C39 H39 118.9
C34 C39 H39 118.9
O2 C40 C35 122.0(7)
O2 C40 H40 119.0
C35 C40 H40 119.0
C42 C41 C48 123.7(7)
C42 C41 Ir2 69.4(4)
C48 C41 Ir2 112.5(6)
C42 C41 H41 118.1
C48 C41 H41 118.1
Ir2 C41 H41 88.1
C41 C42 C43 124.2(7)
C41 C42 Ir2 74.8(5)
C43 C42 Ir2 108.4(5)
C41 C42 H42 117.9
C43 C42 H42 117.9
Ir2 C42 H42 86.7
C42 C43 C44 113.6(7)
C42 C43 H43A 108.9
C44 C43 H43A 108.9
C42 C43 H43B 108.9
C44 C43 H43B 108.9
H43A C43 H43B 107.7
C43 C44 C45 112.2(6)
C43 C44 H44A 109.2
C45 C44 H44A 109.2
C43 C44 H44B 109.2
C45 C44 H44B 109.2
H44A C44 H44B 107.9
C46 C45 C44 122.0(7)
C46 C45 Ir2 68.9(4)
C44 C45 Ir2 114.6(5)
C46 C45 H45 119.0
C44 C45 H45 119.0
Ir2 C45 H45 86.7
C45 C46 C47 123.7(7)
C45 C46 Ir2 70.8(4)
C47 C46 Ir2 116.2(5)
C45 C46 H46 118.2
C47 C46 H46 118.2
Ir2 C46 H46 83.2
C48 C47 C46 112.2(7)
C48 C47 H47A 109.2
C46 C47 H47A 109.2
C48 C47 H47B 109.2
C46 C47 H47B 109.2
H47A C47 H47B 107.9
C47 C48 C41 112.8(6)
C47 C48 H48A 109.0
C41 C48 H48A 109.0
C47 C48 H48B 109.0
C41 C48 H48B 109.0
H48A C48 H48B 107.8
C54 C49 C50 118.5(7)
C54 C49 P2 125.5(5)
C50 C49 P2 115.9(5)
C51 C50 C49 121.2(7)
C51 C50 H50 119.4
C49 C50 H50 119.4
C52 C51 C50 119.2(7)
C52 C51 H51 120.4
C50 C51 H51 120.4
C53 C52 C51 120.5(7)
C53 C52 H52 119.7
C51 C52 H52 119.7
C52 C53 C54 120.4(7)
C52 C53 H53 119.8
C54 C53 H53 119.8
C49 C54 C53 120.1(7)
C49 C54 H54 119.9
C53 C54 H54 119.9
C60 C55 C56 118.8(6)
C60 C55 P2 123.2(5)
C56 C55 P2 118.0(5)
C57 C56 C55 119.4(7)
C57 C56 H56 120.3
C55 C56 H56 120.3
C56 C57 C58 121.1(7)
C56 C57 H57 119.5
C58 C57 H57 119.5
C59 C58 C57 119.7(7)
C59 C58 H58 120.2
C57 C58 H58 120.2
C58 C59 C60 120.0(7)
C58 C59 H59 120.0
C60 C59 H59 120.0
C55 C60 C59 120.9(7)
C55 C60 H60 119.5
C59 C60 H60 119.5
C66 C61 C62 118.5(6)
C66 C61 P2 122.2(5)
C62 C61 P2 119.1(5)
C63 C62 C61 120.0(7)
C63 C62 H62 120.0
C61 C62 H62 120.0
C64 C63 C62 121.5(7)
C64 C63 H63 119.3
C62 C63 H63 119.3
C63 C64 C65 119.4(7)
C63 C64 H64 120.3
C65 C64 H64 120.3
C66 C65 C64 119.3(7)
C66 C65 H65 120.3
C64 C65 H65 120.3
C65 C66 C61 121.2(7)
C65 C66 H66 119.4
C61 C66 H66 119.4

loop_
_geom_bond_atom_site_label_1
_geom_bond_atom_site_label_2
_geom_bond_distance
Ir1 C1 2.031(7)
Ir1 C9 2.106(7)
Ir1 C8 2.131(7)
Ir1 C13 2.204(8)
Ir1 C12 2.284(7)
Ir1 O1 2.302(5)
Ir1 P1 2.3378(18)
Ir2 C34 2.039(7)
Ir2 C46 2.099(7)
Ir2 C45 2.124(7)
Ir2 C42 2.209(7)
Ir2 C41 2.277(8)
Ir2 O2 2.309(5)
Ir2 P2 2.3428(17)
P1 C28 1.830(7)
P1 C22 1.835(7)
P1 C16 1.850(7)
P2 C49 1.829(7)
P2 C61 1.834(7)
P2 C55 1.859(7)
O1 C7 1.240(9)
O2 C40 1.247(10)
C1 C2 1.413(10)
C1 C6 1.417(10)
C2 C3 1.410(10)
C2 C7 1.440(11)
C3 C4 1.383(11)
C3 H3 0.9500
C4 C5 1.388(11)
C4 H4 0.9500
C5 C6 1.387(10)
C5 H5 0.9500
C6 H6 0.9500
C7 H7 0.9500
C8 C9 1.445(10)
C8 C15 1.519(11)
C8 H8 0.9500
C9 C10 1.509(10)
C9 H9 0.9500
C10 C11 1.533(11)
C10 H10A 0.9900
C10 H10B 0.9900
C11 C12 1.511(10)
C11 H11A 0.9900
C11 H11B 0.9900
C12 C13 1.373(11)
C12 H12 0.9500
C13 C14 1.520(12)
C13 H13 0.9500
C14 C15 1.530(12)
C14 H14A 0.9900
C14 H14B 0.9900
C15 H15A 0.9900
C15 H15B 0.9900
C16 C17 1.399(10)
C16 C21 1.410(10)
C17 C18 1.396(11)
C17 H17 0.9500
C18 C19 1.377(12)
C18 H18 0.9500
C19 C20 1.412(12)
C19 H19 0.9500
C20 C21 1.384(10)
C20 H20 0.9500
C21 H21 0.9500
C22 C23 1.388(10)
C22 C27 1.403(9)
C23 C24 1.390(11)
C23 H23 0.9500
C24 C25 1.391(12)
C24 H24 0.9500
C25 C26 1.378(12)
C25 H25 0.9500
C26 C27 1.392(10)
C26 H26 0.9500
C27 H27 0.9500
C28 C29 1.388(11)
C28 C33 1.407(10)
C29 C30 1.408(11)
C29 H29 0.9500
C30 C31 1.385(12)
C30 H30 0.9500
C31 C32 1.399(11)
C31 H31 0.9500
C32 C33 1.389(10)
C32 H32 0.9500
C33 H33 0.9500
C34 C35 1.413(10)
C34 C39 1.415(10)
C35 C36 1.404(11)
C35 C40 1.436(12)
C36 C37 1.393(14)
C36 H36 0.9500
C37 C38 1.387(14)
C37 H37 0.9500
C38 C39 1.390(11)
C38 H38 0.9500
C39 H39 0.9500
C40 H40 0.9500
C41 C42 1.381(11)
C41 C48 1.523(11)
C41 H41 0.9500
C42 C43 1.523(11)
C42 H42 0.9500
C43 C44 1.529(11)
C43 H43A 0.9900
C43 H43B 0.9900
C44 C45 1.534(11)
C44 H44A 0.9900
C44 H44B 0.9900
C45 C46 1.456(11)
C45 H45 0.9500
C46 C47 1.526(11)
C46 H46 0.9500
C47 C48 1.522(14)
C47 H47A 0.9900
C47 H47B 0.9900
C48 H48A 0.9900
C48 H48B 0.9900
C49 C54 1.400(10)
C49 C50 1.411(10)
C50 C51 1.395(10)
C50 H50 0.9500
C51 C52 1.393(12)
C51 H51 0.9500
C52 C53 1.383(12)
C52 H52 0.9500
C53 C54 1.404(10)
C53 H53 0.9500
C54 H54 0.9500
C55 C60 1.391(9)
C55 C56 1.422(10)
C56 C57 1.390(10)
C56 H56 0.9500
C57 C58 1.392(11)
C57 H57 0.9500
C58 C59 1.387(12)
C58 H58 0.9500
C59 C60 1.399(10)
C59 H59 0.9500
C60 H60 0.9500
C61 C66 1.398(10)
C61 C62 1.408(9)
C62 C63 1.388(10)
C62 H62 0.9500
C63 C64 1.369(12)
C63 H63 0.9500
C64 C65 1.417(11)
C64 H64 0.9500
C65 C66 1.389(11)
C65 H65 0.9500
C66 H66 0.9500

loop_
_geom_torsion_atom_site_label_1
_geom_torsion_atom_site_label_2
_geom_torsion_atom_site_label_3
_geom_torsion_atom_site_label_4
_geom_torsion
C1 Ir1 P1 C28 -159.8(3)
C9 Ir1 P1 C28 108.3(4)
C8 Ir1 P1 C28 114.8(7)
C13 Ir1 P1 C28 -0.2(3)
C12 Ir1 P1 C28 31.8(3)
O1 Ir1 P1 C28 -82.8(3)
C1 Ir1 P1 C22 76.8(3)
C9 Ir1 P1 C22 -15.1(4)
C8 Ir1 P1 C22 -8.7(8)
C13 Ir1 P1 C22 -123.6(3)
C12 Ir1 P1 C22 -91.6(3)
O1 Ir1 P1 C22 153.8(3)
C1 Ir1 P1 C16 -39.5(3)
C9 Ir1 P1 C16 -131.4(4)
C8 Ir1 P1 C16 -124.9(7)
C13 Ir1 P1 C16 120.1(3)
C12 Ir1 P1 C16 152.1(3)
O1 Ir1 P1 C16 37.5(3)
C34 Ir2 P2 C49 161.1(3)
C46 Ir2 P2 C49 -106.8(4)
C45 Ir2 P2 C49 -112.1(8)
C42 Ir2 P2 C49 1.1(3)
C41 Ir2 P2 C49 -31.0(3)
O2 Ir2 P2 C49 83.7(3)
C34 Ir2 P2 C61 -75.8(3)
C46 Ir2 P2 C61 16.3(4)
C45 Ir2 P2 C61 11.0(8)
C42 Ir2 P2 C61 124.2(3)
C41 Ir2 P2 C61 92.1(3)
O2 Ir2 P2 C61 -153.2(3)
C34 Ir2 P2 C55 42.5(3)
C46 Ir2 P2 C55 134.6(4)
C45 Ir2 P2 C55 129.3(8)
C42 Ir2 P2 C55 -117.5(3)
C41 Ir2 P2 C55 -149.6(3)
O2 Ir2 P2 C55 -34.9(3)
C1 Ir1 O1 C7 -3.0(5)
C9 Ir1 O1 C7 72.4(7)
C8 Ir1 O1 C7 83.7(6)
C13 Ir1 O1 C7 161.4(6)
C12 Ir1 O1 C7 178.2(5)
P1 Ir1 O1 C7 -90.7(5)
C34 Ir2 O2 C40 1.3(5)
C46 Ir2 O2 C40 -71.4(7)
C45 Ir2 O2 C40 -83.8(5)
C42 Ir2 O2 C40 -162.0(5)
C41 Ir2 O2 C40 179.2(5)
P2 Ir2 O2 C40 91.4(5)
C9 Ir1 C1 C2 -142.9(6)
C8 Ir1 C1 C2 -103.1(6)
C13 Ir1 C1 C2 -34.2(10)
C12 Ir1 C1 C2 178.9(12)
O1 Ir1 C1 C2 4.3(5)
P1 Ir1 C1 C2 94.9(6)
C9 Ir1 C1 C6 36.0(7)
C8 Ir1 C1 C6 75.8(7)
C13 Ir1 C1 C6 144.7(7)
C12 Ir1 C1 C6 -2.2(19)
O1 Ir1 C1 C6 -176.8(8)
P1 Ir1 C1 C6 -86.2(7)
C6 C1 C2 C3 1.2(11)
Ir1 C1 C2 C3 -179.7(6)
C6 C1 C2 C7 175.7(7)
Ir1 C1 C2 C7 -5.2(9)
C1 C2 C3 C4 -0.2(12)
C7 C2 C3 C4 -174.4(8)
C2 C3 C4 C5 -0.6(13)
C3 C4 C5 C6 0.3(13)
C4 C5 C6 C1 0.7(13)
C2 C1 C6 C5 -1.5(11)
Ir1 C1 C6 C5 179.6(6)
Ir1 O1 C7 C2 1.2(9)
C3 C2 C7 O1 177.0(8)
C1 C2 C7 O1 2.4(11)
C1 Ir1 C8 C9 -93.5(5)
C13 Ir1 C8 C9 110.3(5)
C12 Ir1 C8 C9 75.1(5)
O1 Ir1 C8 C9 -170.2(4)
P1 Ir1 C8 C9 -8.5(10)
C1 Ir1 C8 C15 149.1(5)
C9 Ir1 C8 C15 -117.4(7)
C13 Ir1 C8 C15 -7.1(5)
C12 Ir1 C8 C15 -42.3(5)
O1 Ir1 C8 C15 72.4(6)
P1 Ir1 C8 C15 -125.9(6)
C15 C8 C9 C10 -3.1(11)
Ir1 C8 C9 C10 -110.2(7)
C15 C8 C9 Ir1 107.0(7)
C1 Ir1 C9 C8 87.8(5)
C13 Ir1 C9 C8 -68.2(5)
C12 Ir1 C9 C8 -99.5(5)
O1 Ir1 C9 C8 17.0(7)
P1 Ir1 C9 C8 176.9(4)
C1 Ir1 C9 C10 -155.1(6)
C8 Ir1 C9 C10 117.1(8)
C13 Ir1 C9 C10 48.9(6)
C12 Ir1 C9 C10 17.6(6)
O1 Ir1 C9 C10 134.1(5)
P1 Ir1 C9 C10 -66.0(6)
C8 C9 C10 C11 53.6(9)
Ir1 C9 C10 C11 -29.8(8)
C9 C10 C11 C12 26.1(9)
C10 C11 C12 C13 -91.7(9)
C10 C11 C12 Ir1 -12.0(8)
C1 Ir1 C12 C13 156.3(13)
C9 Ir1 C12 C13 117.2(5)
C8 Ir1 C12 C13 77.9(5)
O1 Ir1 C12 C13 -29.4(5)
P1 Ir1 C12 C13 -120.0(5)
C1 Ir1 C12 C11 36.5(17)
C9 Ir1 C12 C11 -2.6(5)
C8 Ir1 C12 C11 -41.9(6)
C13 Ir1 C12 C11 -119.8(8)
O1 Ir1 C12 C11 -149.3(5)
P1 Ir1 C12 C11 120.2(5)
C11 C12 C13 C14 2.1(12)
Ir1 C12 C13 C14 -102.2(8)
C11 C12 C13 Ir1 104.3(7)
C1 Ir1 C13 C12 -169.1(6)
C9 Ir1 C13 C12 -60.9(5)
C8 Ir1 C13 C12 -98.0(5)
O1 Ir1 C13 C12 153.2(5)
P1 Ir1 C13 C12 65.5(5)
C1 Ir1 C13 C14 -47.1(9)
C9 Ir1 C13 C14 61.1(6)
C8 Ir1 C13 C14 23.9(5)
C12 Ir1 C13 C14 122.0(8)
O1 Ir1 C13 C14 -84.8(5)
P1 Ir1 C13 C14 -172.6(5)
C12 C13 C14 C15 46.6(11)
Ir1 C13 C14 C15 -37.8(8)
C9 C8 C15 C14 -91.8(8)
Ir1 C8 C15 C14 -11.5(8)
C13 C14 C15 C8 33.1(9)
C28 P1 C16 C17 -155.9(6)
C22 P1 C16 C17 -47.6(6)
Ir1 P1 C16 C17 77.4(6)
C28 P1 C16 C21 29.0(7)
C22 P1 C16 C21 137.3(6)
Ir1 P1 C16 C21 -97.7(6)
C21 C16 C17 C18 1.1(11)
P1 C16 C17 C18 -174.2(6)
C16 C17 C18 C19 -0.3(12)
C17 C18 C19 C20 -0.7(12)
C18 C19 C20 C21 0.8(12)
C19 C20 C21 C16 0.0(11)
C17 C16 C21 C20 -1.0(11)
P1 C16 C21 C20 174.0(6)
C28 P1 C22 C23 71.5(7)
C16 P1 C22 C23 -35.5(7)
Ir1 P1 C22 C23 -159.8(6)
C28 P1 C22 C27 -114.0(6)
C16 P1 C22 C27 139.0(6)
Ir1 P1 C22 C27 14.7(7)
C27 C22 C23 C24 -0.4(11)
P1 C22 C23 C24 174.2(6)
C22 C23 C24 C25 0.3(12)
C23 C24 C25 C26 0.3(12)
C24 C25 C26 C27 -0.8(12)
C25 C26 C27 C22 0.7(11)
C23 C22 C27 C26 -0.1(11)
P1 C22 C27 C26 -174.8(6)
C22 P1 C28 C29 -0.8(7)
C16 P1 C28 C29 103.8(7)
Ir1 P1 C28 C29 -129.9(6)
C22 P1 C28 C33 176.4(5)
C16 P1 C28 C33 -79.0(6)
Ir1 P1 C28 C33 47.3(6)
C33 C28 C29 C30 0.8(12)
P1 C28 C29 C30 177.9(6)
C28 C29 C30 C31 -0.2(13)
C29 C30 C31 C32 0.1(13)
C30 C31 C32 C33 -0.7(12)
C31 C32 C33 C28 1.3(11)
C29 C28 C33 C32 -1.4(11)
P1 C28 C33 C32 -178.7(6)
C46 Ir2 C34 C35 147.3(6)
C45 Ir2 C34 C35 107.1(6)
C42 Ir2 C34 C35 39.4(9)
C41 Ir2 C34 C35 -173.7(11)
O2 Ir2 C34 C35 -2.9(5)
P2 Ir2 C34 C35 -89.8(5)
C46 Ir2 C34 C39 -32.3(7)
C45 Ir2 C34 C39 -72.5(7)
C42 Ir2 C34 C39 -140.3(7)
C41 Ir2 C34 C39 6.7(17)
O2 Ir2 C34 C39 177.5(7)
P2 Ir2 C34 C39 90.6(7)
C39 C34 C35 C36 -1.0(11)
Ir2 C34 C35 C36 179.3(6)
C39 C34 C35 C40 -176.2(7)
Ir2 C34 C35 C40 4.2(9)
C34 C35 C36 C37 0.6(12)
C40 C35 C36 C37 175.5(8)
C35 C36 C37 C38 -0.6(13)
C36 C37 C38 C39 1.2(13)
C37 C38 C39 C34 -1.7(12)
C35 C34 C39 C38 1.5(11)
Ir2 C34 C39 C38 -178.8(6)
Ir2 O2 C40 C35 0.5(9)
C36 C35 C40 O2 -178.4(8)
C34 C35 C40 O2 -3.1(11)
C34 Ir2 C41 C42 -156.7(12)
C46 Ir2 C41 C42 -116.9(5)
C45 Ir2 C41 C42 -77.4(5)
O2 Ir2 C41 C42 33.1(5)
P2 Ir2 C41 C42 119.3(4)
C34 Ir2 C41 C48 -37.6(16)
C46 Ir2 C41 C48 2.2(6)
C45 Ir2 C41 C48 41.7(6)
C42 Ir2 C41 C48 119.1(8)
O2 Ir2 C41 C48 152.2(5)
P2 Ir2 C41 C48 -121.5(6)
C48 C41 C42 C43 -1.8(12)
Ir2 C41 C42 C43 102.2(7)
C48 C41 C42 Ir2 -104.0(8)
C34 Ir2 C42 C41 168.7(6)
C46 Ir2 C42 C41 61.5(5)
C45 Ir2 C42 C41 99.2(5)
O2 Ir2 C42 C41 -150.0(5)
P2 Ir2 C42 C41 -65.1(4)
C34 Ir2 C42 C43 47.1(9)
C46 Ir2 C42 C43 -60.1(5)
C45 Ir2 C42 C43 -22.4(5)
C41 Ir2 C42 C43 -121.6(7)
O2 Ir2 C42 C43 88.4(5)
P2 Ir2 C42 C43 173.3(5)
C41 C42 C43 C44 -48.7(10)
Ir2 C42 C43 C44 35.0(8)
C42 C43 C44 C45 -30.6(9)
C43 C44 C45 C46 90.0(8)
C43 C44 C45 Ir2 10.4(8)
C34 Ir2 C45 C46 93.6(5)
C42 Ir2 C45 C46 -109.8(5)
C41 Ir2 C45 C46 -74.4(5)
O2 Ir2 C45 C46 170.1(4)
P2 Ir2 C45 C46 6.8(10)
C34 Ir2 C45 C44 -149.8(6)
C46 Ir2 C45 C44 116.6(7)
C42 Ir2 C45 C44 6.8(5)
C41 Ir2 C45 C44 42.1(6)
O2 Ir2 C45 C44 -73.3(6)
P2 Ir2 C45 C44 123.4(7)
C44 C45 C46 C47 2.7(11)
Ir2 C45 C46 C47 109.2(7)
C44 C45 C46 Ir2 -106.5(6)
C34 Ir2 C46 C45 -87.0(5)
C42 Ir2 C46 C45 69.1(5)
C41 Ir2 C46 C45 100.8(5)
O2 Ir2 C46 C45 -18.2(8)
P2 Ir2 C46 C45 -177.6(3)
C34 Ir2 C46 C47 154.1(6)
C45 Ir2 C46 C47 -118.9(8)
C42 Ir2 C46 C47 -49.8(6)
C41 Ir2 C46 C47 -18.1(6)
O2 Ir2 C46 C47 -137.1(5)
P2 Ir2 C46 C47 63.5(7)
C45 C46 C47 C48 -52.2(10)
Ir2 C46 C47 C48 31.3(9)
C46 C47 C48 C41 -28.1(10)
C42 C41 C48 C47 93.2(10)
Ir2 C41 C48 C47 13.6(9)
C61 P2 C49 C54 -4.8(7)
C55 P2 C49 C54 -108.2(6)
Ir2 P2 C49 C54 123.1(6)
C61 P2 C49 C50 179.4(5)
C55 P2 C49 C50 76.0(6)
Ir2 P2 C49 C50 -52.6(5)
C54 C49 C50 C51 0.4(10)
P2 C49 C50 C51 176.5(5)
C49 C50 C51 C52 -1.0(11)
C50 C51 C52 C53 0.9(11)
C51 C52 C53 C54 -0.3(11)
C50 C49 C54 C53 0.2(10)
P2 C49 C54 C53 -175.5(5)
C52 C53 C54 C49 -0.3(11)
C49 P2 C55 C60 -10.4(7)
C61 P2 C55 C60 -119.1(6)
Ir2 P2 C55 C60 114.7(6)
C49 P2 C55 C56 169.1(6)
C61 P2 C55 C56 60.4(6)
Ir2 P2 C55 C56 -65.8(6)
C60 C55 C56 C57 -3.8(11)
P2 C55 C56 C57 176.7(6)
C55 C56 C57 C58 2.8(12)
C56 C57 C58 C59 -0.8(12)
C57 C58 C59 C60 -0.2(13)
C56 C55 C60 C59 2.9(11)
P2 C55 C60 C59 -177.6(6)
C58 C59 C60 C55 -0.9(13)
C49 P2 C61 C66 -64.8(7)
C55 P2 C61 C66 39.4(7)
Ir2 P2 C61 C66 168.1(5)
C49 P2 C61 C62 118.4(6)
C55 P2 C61 C62 -137.4(6)
Ir2 P2 C61 C62 -8.7(7)
C66 C61 C62 C63 -0.1(11)
P2 C61 C62 C63 176.9(6)
C61 C62 C63 C64 -0.1(12)
C62 C63 C64 C65 1.2(13)
C63 C64 C65 C66 -2.2(13)
C64 C65 C66 C61 2.1(13)
C62 C61 C66 C65 -1.0(12)
P2 C61 C66 C65 -177.8(6)
